data_2237419
loop_
_publ_author_name
'Sow, Yaya'
'Diop, Libasse'
'Molloy, Kieran C.'
'Kociok-K\"ohn, Gabriele'

_publ_section_title
;
 Tetramethylammonium aquatrichloridooxalatostannate(IV) monohydrate
;
_journal_coeditor_code WM2712
_journal_issue 2
_journal_name_full 'Acta Crystallographica Section E'
_journal_page_first m106
_journal_page_last m107
_journal_paper_doi 10.1107/S1600536813000895
_journal_volume 69
_journal_year 2013
_chemical_formula_iupac '(C4 H12 N) [Sn (C2 O4) Cl3 (H2 O)], H2 O'
_chemical_formula_moiety 'C4 H12 N +, C2 H2 Cl3 O5 Sn -, H2 O'
_chemical_formula_sum 'C6 H16 Cl3 N O6 Sn'
_chemical_formula_weight 423.24
_chemical_name_systematic
;
Tetramethylammonium aquatrichloridooxalatostannate(IV) monohydrate
;
_space_group_IT_number 14
_symmetry_cell_setting monoclinic
_symmetry_space_group_name_Hall '-P 2yn'
_symmetry_space_group_name_H-M 'P 1 21/n 1'
_atom_sites_solution_hydrogens geom
_atom_sites_solution_primary direct
_atom_sites_solution_secondary difmap
_audit_creation_method SHELXL-97
_cell_angle_alpha 90.00
_cell_angle_beta 98.0150(10)
_cell_angle_gamma 90.00
_cell_formula_units_Z 4
_cell_length_a 7.24580(10)
_cell_length_b 22.2812(2)
_cell_length_c 9.60190(10)
_cell_measurement_reflns_used 29534
_cell_measurement_temperature 150(2)
_cell_measurement_theta_max 30.034
_cell_measurement_theta_min 2.910
_cell_volume 1535.04(3)
_computing_cell_refinement 'DENZO and SCALEPACK (Otwinowski & Minor, 1997)'
_computing_data_collection 'COLLECT (Nonius, 1999)'
_computing_data_reduction
;
DENZO and SCALEPACK (Otwinowski & Minor, 1997)
;
_computing_molecular_graphics 'ORTEP-3 (Farrugia, 2012)'
_computing_publication_material
;
WinGX (Farrugia, 2012)
;
_computing_structure_refinement
;
SHELXL97 (Sheldrick, 2008)
;
_computing_structure_solution
;
SIR97 (Altomare <i>et al.</i>, 1999)
;
_diffrn_ambient_temperature 150(2)
_diffrn_measured_fraction_theta_full 0.994
_diffrn_measured_fraction_theta_max 0.994
_diffrn_measurement_device_type 'Nonius KappaCCD'
_diffrn_measurement_method '461 1.3 degree images with  \w scans'
_diffrn_radiation_monochromator graphite
_diffrn_radiation_source 'fine-focus sealed tube'
_diffrn_radiation_type MoK\a
_diffrn_radiation_wavelength 0.71073
_diffrn_reflns_av_R_equivalents 0.0417
_diffrn_reflns_av_sigmaI/netI 0.0224
_diffrn_reflns_limit_h_max 10
_diffrn_reflns_limit_h_min -10
_diffrn_reflns_limit_k_max 31
_diffrn_reflns_limit_k_min -28
_diffrn_reflns_limit_l_max 13
_diffrn_reflns_limit_l_min -13
_diffrn_reflns_number 35849
_diffrn_reflns_theta_full 29.98
_diffrn_reflns_theta_max 29.98
_diffrn_reflns_theta_min 4.21
_diffrn_standards_decay_% 0
_diffrn_standards_number 0
_exptl_absorpt_coefficient_mu 2.199
_exptl_absorpt_correction_T_max 0.7631
_exptl_absorpt_correction_T_min 0.7339
_exptl_absorpt_correction_type multi-scan
_exptl_absorpt_process_details
;
(SORTAV; Blessing, 1995)
;
_exptl_crystal_colour colourless
_exptl_crystal_density_diffrn 1.831
_exptl_crystal_density_method 'not measured'
_exptl_crystal_description irregular
_exptl_crystal_F_000 832
_exptl_crystal_size_max 0.15
_exptl_crystal_size_mid 0.15
_exptl_crystal_size_min 0.13
_refine_diff_density_max 0.916
_refine_diff_density_min -0.786
_refine_ls_extinction_coef 0.0124(5)
_refine_ls_extinction_expression Fc^*^=kFc[1+0.001xFc^2^\l^3^/sin(2\q)]^-1/4^
_refine_ls_extinction_method 'SHELXL97 (Sheldrick, 2008)'
_refine_ls_goodness_of_fit_ref 1.082
_refine_ls_hydrogen_treatment mixed
_refine_ls_matrix_type full
_refine_ls_number_parameters 175
_refine_ls_number_reflns 4445
_refine_ls_number_restraints 4
_refine_ls_restrained_S_all 1.082
_refine_ls_R_factor_all 0.0333
_refine_ls_R_factor_gt 0.0256
_refine_ls_shift/su_max 0.001
_refine_ls_shift/su_mean 0.000
_refine_ls_structure_factor_coef Fsqd
_refine_ls_weighting_details 'calc w=1/[\s^2^(Fo^2^)+(0.0322P)^2^+0.5616P] where P=(Fo^2^+2Fc^2^)/3'
_refine_ls_weighting_scheme calc
_refine_ls_wR_factor_gt 0.0588
_refine_ls_wR_factor_ref 0.0621
_reflns_number_gt 3855
_reflns_number_total 4445
_reflns_threshold_expression I>2sigma(I)
_cod_data_source_file wm2712.cif
_cod_data_source_block I
_cod_original_sg_symbol_H-M 'P 21/n'
_cod_database_code 2237419
_cod_database_fobs_code 2237419

loop_
_symmetry_equiv_pos_as_xyz
'x, y, z'
'-x+1/2, y+1/2, -z+1/2'
'-x, -y, -z'
'x-1/2, -y-1/2, z-1/2'

loop_
_atom_site_type_symbol
_atom_site_label
_atom_site_fract_x
_atom_site_fract_y
_atom_site_fract_z
_atom_site_U_iso_or_equiv
_atom_site_adp_type
_atom_site_calc_flag
_atom_site_refinement_flags
_atom_site_occupancy
_atom_site_symmetry_multiplicity
Sn Sn 0.834510(17) 0.112222(6) 0.679281(12) 0.02693(6) Uani d . 1 1
Cl Cl1 0.61541(8) 0.13476(3) 0.83233(5) 0.03867(12) Uani d . 1 1
Cl Cl2 0.66559(8) 0.14793(3) 0.46760(5) 0.04369(14) Uani d . 1 1
Cl Cl3 1.01222(8) 0.20243(2) 0.72319(6) 0.04152(13) Uani d . 1 1
O O5 0.7216(2) 0.02693(7) 0.64413(15) 0.0372(3) Uani d D 1 1
O O1 1.00588(18) 0.07154(6) 0.84708(13) 0.0278(3) Uani d . 1 1
O O3 1.2565(2) 0.01364(6) 0.89271(13) 0.0310(3) Uani d . 1 1
O O4 1.28776(19) 0.01308(7) 0.61246(13) 0.0323(3) Uani d . 1 1
O O2 1.04412(18) 0.07556(6) 0.57415(13) 0.0285(3) Uani d . 1 1
O O6 0.5915(2) -0.03357(7) 0.82856(15) 0.0320(3) Uani d D 1 1
N N 1.0670(2) 0.16827(7) 0.20003(17) 0.0298(3) Uani d . 1 1
C C1 1.1444(2) 0.04194(8) 0.81171(17) 0.0241(3) Uani d . 1 1
C C2 1.1635(3) 0.04294(8) 0.65224(18) 0.0249(3) Uani d . 1 1
C C3 0.9820(3) 0.10701(9) 0.1966(3) 0.0370(5) Uani d . 1 1
H H3A 0.8911 0.1053 0.2632 0.055 Uiso calc R 1 1
H H3B 1.0798 0.0771 0.2228 0.055 Uiso calc R 1 1
H H3C 0.9192 0.0985 0.1015 0.055 Uiso calc R 1 1
C C4 0.9184(4) 0.21327(11) 0.1570(3) 0.0561(7) Uani d . 1 1
H H4A 0.8558 0.2036 0.0624 0.084 Uiso calc R 1 1
H H4B 0.9739 0.2534 0.1566 0.084 Uiso calc R 1 1
H H4C 0.8274 0.2125 0.2235 0.084 Uiso calc R 1 1
C C5 1.1603(4) 0.18245(13) 0.3445(2) 0.0500(6) Uani d . 1 1
H H5A 1.2132 0.2230 0.3458 0.075 Uiso calc R 1 1
H H5B 1.2601 0.1533 0.3721 0.075 Uiso calc R 1 1
H H5C 1.0689 0.1804 0.4106 0.075 Uiso calc R 1 1
C C6 1.2081(4) 0.17066(11) 0.0997(3) 0.0491(6) Uani d . 1 1
H H6A 1.1482 0.1599 0.0051 0.074 Uiso calc R 1 1
H H6B 1.3090 0.1423 0.1300 0.074 Uiso calc R 1 1
H H6C 1.2592 0.2113 0.0984 0.074 Uiso calc R 1 1
H H50B 0.703(4) 0.0121(13) 0.562(2) 0.058(8) Uiso d D 1 1
H H60B 0.481(3) -0.0227(14) 0.829(3) 0.057(9) Uiso d D 1 1
H H60A 0.647(4) -0.0270(13) 0.909(2) 0.053(8) Uiso d D 1 1
H H50A 0.668(4) 0.0068(12) 0.704(3) 0.059(9) Uiso d D 1 1

loop_
_atom_site_aniso_label
_atom_site_aniso_U_11
_atom_site_aniso_U_22
_atom_site_aniso_U_33
_atom_site_aniso_U_12
_atom_site_aniso_U_13
_atom_site_aniso_U_23
Sn 0.02791(9) 0.02922(8) 0.02369(8) 0.00383(4) 0.00368(5) 0.00042(4)
Cl1 0.0382(3) 0.0436(3) 0.0363(3) 0.0062(2) 0.0124(2) -0.0069(2)
Cl2 0.0376(3) 0.0596(3) 0.0325(3) 0.0146(2) 0.0002(2) 0.0094(2)
Cl3 0.0423(3) 0.0295(2) 0.0520(3) -0.0019(2) 0.0039(2) 0.0029(2)
O5 0.0468(9) 0.0414(8) 0.0256(7) -0.0136(7) 0.0122(6) -0.0087(6)
O1 0.0321(7) 0.0308(6) 0.0208(6) 0.0045(5) 0.0048(5) -0.0001(5)
O3 0.0316(7) 0.0376(7) 0.0230(6) 0.0047(6) 0.0014(5) 0.0034(5)
O4 0.0291(7) 0.0442(8) 0.0230(6) 0.0069(6) 0.0018(5) -0.0051(5)
O2 0.0287(7) 0.0362(7) 0.0209(6) 0.0051(5) 0.0040(5) 0.0033(5)
O6 0.0323(8) 0.0396(8) 0.0239(7) 0.0062(6) 0.0031(6) 0.0003(5)
N 0.0361(9) 0.0254(7) 0.0272(8) -0.0021(6) 0.0018(6) -0.0007(6)
C1 0.0268(9) 0.0247(8) 0.0205(8) -0.0031(6) 0.0024(7) -0.0013(6)
C2 0.0260(9) 0.0281(8) 0.0199(8) -0.0025(7) 0.0014(6) -0.0014(6)
C3 0.0409(12) 0.0269(9) 0.0445(12) -0.0048(8) 0.0106(10) -0.0014(8)
C4 0.0539(15) 0.0325(12) 0.0774(19) 0.0084(10) -0.0061(13) 0.0040(11)
C5 0.0551(15) 0.0598(15) 0.0319(11) -0.0207(12) -0.0052(10) 0.0029(10)
C6 0.0646(16) 0.0399(12) 0.0477(13) -0.0152(11) 0.0249(12) -0.0067(10)

loop_
_atom_type_symbol
_atom_type_description
_atom_type_scat_dispersion_real
_atom_type_scat_dispersion_imag
_atom_type_scat_source
C C 0.0033 0.0016 'International Tables Vol C Tables 4.2.6.8 and 6.1.1.4'
H H 0.0000 0.0000 'International Tables Vol C Tables 4.2.6.8 and 6.1.1.4'
O O 0.0106 0.0060 'International Tables Vol C Tables 4.2.6.8 and 6.1.1.4'
N N 0.0061 0.0033 'International Tables Vol C Tables 4.2.6.8 and 6.1.1.4'
Cl Cl 0.1484 0.1585 'International Tables Vol C Tables 4.2.6.8 and 6.1.1.4'
Sn Sn -0.6537 1.4246 'International Tables Vol C Tables 4.2.6.8 and 6.1.1.4'

loop_
_geom_angle_atom_site_label_1
_geom_angle_atom_site_label_2
_geom_angle_atom_site_label_3
_geom_angle
O5 Sn O1 84.67(6)
O5 Sn O2 82.02(6)
O1 Sn O2 79.11(5)
O5 Sn Cl2 91.33(5)
O1 Sn Cl2 170.93(4)
O2 Sn Cl2 92.30(4)
O5 Sn Cl1 90.68(4)
O1 Sn Cl1 89.50(4)
O2 Sn Cl1 166.95(4)
Cl2 Sn Cl1 98.70(2)
O5 Sn Cl3 170.75(5)
O1 Sn Cl3 88.93(4)
O2 Sn Cl3 90.23(4)
Cl2 Sn Cl3 94.03(2)
Cl1 Sn Cl3 95.95(2)
Sn O5 H50B 121(2)
Sn O5 H50A 125(2)
H50B O5 H50A 113(3)
C1 O1 Sn 114.77(11)
C2 O2 Sn 114.29(11)
H60B O6 H60A 107(3)
C4 N C5 109.4(2)
C4 N C3 109.18(18)
C5 N C3 110.24(17)
C4 N C6 109.2(2)
C5 N C6 109.25(18)
C3 N C6 109.49(16)
O3 C1 O1 124.90(16)
O3 C1 C2 119.47(16)
O1 C1 C2 115.63(15)
O4 C2 O2 126.11(16)
O4 C2 C1 118.03(16)
O2 C2 C1 115.85(15)
N C3 H3A 109.5
N C3 H3B 109.5
H3A C3 H3B 109.5
N C3 H3C 109.5
H3A C3 H3C 109.5
H3B C3 H3C 109.5
N C4 H4A 109.5
N C4 H4B 109.5
H4A C4 H4B 109.5
N C4 H4C 109.5
H4A C4 H4C 109.5
H4B C4 H4C 109.5
N C5 H5A 109.5
N C5 H5B 109.5
H5A C5 H5B 109.5
N C5 H5C 109.5
H5A C5 H5C 109.5
H5B C5 H5C 109.5
N C6 H6A 109.5
N C6 H6B 109.5
H6A C6 H6B 109.5
N C6 H6C 109.5
H6A C6 H6C 109.5
H6B C6 H6C 109.5

loop_
_geom_bond_atom_site_label_1
_geom_bond_atom_site_label_2
_geom_bond_distance
Sn O5 2.0781(15)
Sn O1 2.0980(13)
Sn O2 2.1025(13)
Sn Cl2 2.3598(5)
Sn Cl1 2.3627(5)
Sn Cl3 2.3926(5)
O5 H50B 0.850(17)
O5 H50A 0.859(17)
O1 C1 1.285(2)
O3 C1 1.219(2)
O4 C2 1.223(2)
O2 C2 1.288(2)
O6 H60B 0.836(17)
O6 H60A 0.836(17)
N C4 1.488(3)
N C5 1.490(3)
N C3 1.496(2)
N C6 1.500(3)
C1 C2 1.557(2)
C3 H3A 0.9800
C3 H3B 0.9800
C3 H3C 0.9800
C4 H4A 0.9800
C4 H4B 0.9800
C4 H4C 0.9800
C5 H5A 0.9800
C5 H5B 0.9800
C5 H5C 0.9800
C6 H6A 0.9800
C6 H6B 0.9800
C6 H6C 0.9800

loop_
_geom_hbond_atom_site_label_D
_geom_hbond_atom_site_label_H
_geom_hbond_atom_site_label_A
_geom_hbond_site_symmetry_A
_geom_hbond_distance_DH
_geom_hbond_distance_HA
_geom_hbond_distance_DA
_geom_hbond_angle_DHA
O5 H50A O6 . 0.859(17) 1.657(18) 2.511(2) 173(3)
O5 H50B O4 3_756 0.850(17) 1.775(18) 2.6120(19) 168(3)
O6 H60B O3 1_455 0.836(17) 1.99(2) 2.792(2) 160(3)
O6 H60A O3 3_757 0.836(17) 1.954(18) 2.7840(19) 172(3)
O6 H60B O4 1_455 0.836(17) 2.47(3) 2.993(2) 122(3)
C6 H6B O6 3_756 0.98 2.54 3.411(3) 147.7
C6 H6A Cl3 1_554 0.98 2.91 3.762(3) 146.3
